data_7037974
loop_
_publ_author_name
'Powley, Samuel L.'
'Schaefer, Louise'
'Man, Wing Y.'
'Ellis, David'
'Rosair, Georgina M.'
'Welch, Alan J.'

_publ_section_title
;
 Developing nitrosocarborane chemistry.
;
_journal_issue 8
_journal_name_full 'Dalton transactions (Cambridge, England : 2003)'
_journal_page_first 3635
_journal_page_last 3647
_journal_paper_doi 10.1039/c5dt04831a
_journal_volume 45
_journal_year 2016
_chemical_formula_moiety 'C14 H26 B10 N2 O2'
_chemical_formula_sum 'C14 H26 B10 N2 O2'
_chemical_formula_weight 362.47
_space_group_crystal_system orthorhombic
_space_group_IT_number 62
_space_group_name_Hall '-P 2ac 2n'
_space_group_name_H-M_alt 'P n m a'
_symmetry_space_group_name_Hall '-P 2ac 2n'
_symmetry_space_group_name_H-M 'P n m a'
_atom_sites_solution_hydrogens mixed
_atom_sites_solution_primary iterative
_audit_creation_date 2015-10-12
_audit_creation_method
;
Olex2 1.2
(compiled 2015.01.26 svn.r3150 for OlexSys, GUI svn.r4998)
;
_audit_update_record
;
2015-12-03 deposited with the CCDC.
2016-01-12 downloaded from the CCDC.
;
_cell_angle_alpha 90
_cell_angle_beta 90
_cell_angle_gamma 90
_cell_formula_units_Z 4
_cell_length_a 11.409(4)
_cell_length_b 16.464(5)
_cell_length_c 10.356(3)
_cell_measurement_reflns_used 3475
_cell_measurement_temperature 100.0(2)
_cell_measurement_theta_max 27.706
_cell_measurement_theta_min 2.474
_cell_volume 1945.2(11)
_computing_cell_refinement 'SAINT v7.68A (Bruker, 2009)'
_computing_data_reduction 'SAINT v7.68A (Bruker, 2009)'
_computing_molecular_graphics 'Olex2 (Dolomanov et al., 2009)'
_computing_publication_material 'Olex2 (Dolomanov et al., 2009)'
_computing_structure_refinement 'XL (Sheldrick, 2008)'
_computing_structure_solution 'olex2.solve (Bourhis et al., 2015)'
_diffrn_ambient_temperature 100.0(2)
_diffrn_measured_fraction_theta_full 0.999
_diffrn_measured_fraction_theta_max 0.998
_diffrn_measurement_device_type 'Bruker APEX-II CCD'
_diffrn_measurement_method '\f and \w scans'
_diffrn_radiation_monochromator graphite
_diffrn_radiation_type MoK\a
_diffrn_radiation_wavelength 0.71073
_diffrn_reflns_av_R_equivalents 0.0713
_diffrn_reflns_av_unetI/netI 0.0413
_diffrn_reflns_laue_measured_fraction_full 0.999
_diffrn_reflns_laue_measured_fraction_max 0.998
_diffrn_reflns_limit_h_max 14
_diffrn_reflns_limit_h_min -15
_diffrn_reflns_limit_k_max 22
_diffrn_reflns_limit_k_min -21
_diffrn_reflns_limit_l_max 7
_diffrn_reflns_limit_l_min -13
_diffrn_reflns_number 29025
_diffrn_reflns_point_group_measured_fraction_full 0.999
_diffrn_reflns_point_group_measured_fraction_max 0.998
_diffrn_reflns_theta_full 26.000
_diffrn_reflns_theta_max 28.447
_diffrn_reflns_theta_min 2.656
_diffrn_standards_number 0
_exptl_absorpt_coefficient_mu 0.071
_exptl_absorpt_correction_T_max 0.7458
_exptl_absorpt_correction_T_min 0.6511
_exptl_absorpt_correction_type multi-scan
_exptl_absorpt_process_details
;
SADABS-2008/1 (Bruker,2008) was used for absorption correction.
wR2(int) was 0.0830 before and 0.0640 after correction.
The Ratio of minimum to maximum transmission is 0.8730.
The \l/2 correction factor is 0.0015.
;
_exptl_crystal_colour colourless
_exptl_crystal_colour_primary colourless
_exptl_crystal_density_diffrn 1.238
_exptl_crystal_description NEEDLE
_exptl_crystal_F_000 760
_exptl_crystal_size_max 0.74
_exptl_crystal_size_mid 0.2
_exptl_crystal_size_min 0.14
_refine_diff_density_max 0.307
_refine_diff_density_min -0.253
_refine_diff_density_rms 0.051
_refine_ls_extinction_method none
_refine_ls_goodness_of_fit_ref 1.039
_refine_ls_hydrogen_treatment mixed
_refine_ls_matrix_type full
_refine_ls_number_parameters 150
_refine_ls_number_reflns 2531
_refine_ls_number_restraints 0
_refine_ls_restrained_S_all 1.039
_refine_ls_R_factor_all 0.0681
_refine_ls_R_factor_gt 0.0436
_refine_ls_shift/su_max 0.000
_refine_ls_shift/su_mean 0.000
_refine_ls_structure_factor_coef Fsqd
_refine_ls_weighting_details 'w=1/[\s^2^(Fo^2^)+(0.0472P)^2^+0.6215P] where P=(Fo^2^+2Fc^2^)/3'
_refine_ls_weighting_scheme calc
_refine_ls_wR_factor_gt 0.0984
_refine_ls_wR_factor_ref 0.1092
_reflns_Friedel_coverage 0.000
_reflns_number_gt 1848
_reflns_number_total 2531
_reflns_threshold_expression 'I > 2\s(I)'
_cod_data_source_file c5dt04831a1.cif
_cod_data_source_block 5234
_cod_depositor_comments 'Adding full bibliography for 7037966--7037977.cif.'
_cod_original_cell_volume 1945.1(10)
_cod_database_code 7037974
_shelx_space_group_comment
;
The symmetry employed for this shelxl refinement is uniquely defined
by the following loop, which should always be used as a source of
symmetry information in preference to the above space-group names.
They are only intended as comments.
;
_shelx_estimated_absorpt_t_max 0.990
_shelx_estimated_absorpt_t_min 0.949
_olex2_refinement_description
;
1. Fixed Uiso
 At 1.2 times of:
  All B(H) groups, All C(H) groups, All C(H,H) groups
2.a Ternary CH refined with riding coordinates:
 C3(H3A), C6(H6A)
2.b Secondary CH2 refined with riding coordinates:
 C7(H7A,H7B), C8(H8A,H8B)
2.c Aromatic/amide H refined with riding coordinates:
 C4(H4A), C5(H5A)
;
_shelx_shelxl_version_number 2014/7
_olex2_submission_special_instructions 'No special instructions were received'

loop_
_space_group_symop_operation_xyz
'x, y, z'
'-x+1/2, -y, z+1/2'
'x+1/2, -y+1/2, -z+1/2'
'-x, y+1/2, -z'
'-x, -y, -z'
'x-1/2, y, -z-1/2'
'-x-1/2, y-1/2, z-1/2'
'x, -y-1/2, z'

loop_
_atom_site_label
_atom_site_type_symbol
_atom_site_fract_x
_atom_site_fract_y
_atom_site_fract_z
_atom_site_U_iso_or_equiv
_atom_site_adp_type
_atom_site_occupancy
_atom_site_site_symmetry_order
_atom_site_calc_flag
_atom_site_refinement_flags_posn
_atom_site_refinement_flags_adp
_atom_site_refinement_flags_occupancy
C1 C 0.38265(11) 0.30914(7) 0.87507(11) 0.0125(3) Uani 1 1 d . . .
N1 N 0.37813(9) 0.33904(6) 0.74891(10) 0.0134(2) Uani 1 1 d . . .
B3 B 0.5056(2) 0.2500 0.90720(19) 0.0139(4) Uani 1 2 d S T P
H3 H 0.5771(19) 0.2500 0.8378(19) 0.017 Uiso 1 2 d RS T P
O2 O 0.26177(8) 0.37392(6) 0.72324(9) 0.0183(2) Uani 1 1 d . . .
B4 B 0.46688(15) 0.33972(9) 1.00060(14) 0.0164(3) Uani 1 1 d . . .
H4 H 0.5175(14) 0.3947(10) 0.9862(13) 0.020 Uiso 1 1 d R . .
C3 C 0.27438(12) 0.44590(8) 0.63882(12) 0.0170(3) Uani 1 1 d . . .
H3A H 0.1955 0.4691 0.6185 0.020 Uiso 1 1 calc R . .
B5 B 0.30933(15) 0.33968(9) 1.00829(14) 0.0170(3) Uani 1 1 d . . .
H5 H 0.2561(13) 0.3958(9) 0.9995(13) 0.020 Uiso 1 1 d R . .
C4 C 0.34808(13) 0.50795(8) 0.70938(12) 0.0187(3) Uani 1 1 d . . .
H4A H 0.3221 0.5614 0.7288 0.022 Uiso 1 1 calc R . .
B6 B 0.2624(2) 0.2500 0.91991(19) 0.0141(4) Uani 1 2 d S T P
H6 H 0.1847(18) 0.2500 0.8547(19) 0.017 Uiso 1 2 d RS T P
C5 C 0.45387(13) 0.47932(8) 0.74149(12) 0.0173(3) Uani 1 1 d . . .
H5A H 0.5106 0.5102 0.7874 0.021 Uiso 1 1 calc R . .
B8 B 0.5195(2) 0.2500 1.0800(2) 0.0190(5) Uani 1 2 d S T P
H8 H 0.6108(19) 0.2500 1.122(2) 0.023 Uiso 1 2 d RS T P
C6 C 0.47423(12) 0.39249(8) 0.69728(12) 0.0150(3) Uani 1 1 d . . .
H6A H 0.5530 0.3725 0.7252 0.018 Uiso 1 1 calc R . .
B9 B 0.39378(15) 0.30425(10) 1.14305(14) 0.0202(3) Uani 1 1 d . . .
H9 H 0.3993(13) 0.3402(9) 1.2346(15) 0.024 Uiso 1 1 d R . .
C7 C 0.46061(12) 0.38752(8) 0.54883(12) 0.0183(3) Uani 1 1 d . . .
H7A H 0.4720 0.3309 0.5193 0.022 Uiso 1 1 calc R . .
H7B H 0.5199 0.4222 0.5062 0.022 Uiso 1 1 calc R . .
B10 B 0.2640(2) 0.2500 1.0923(2) 0.0182(5) Uani 1 2 d S T P
H10 H 0.1820(19) 0.2500 1.148(2) 0.022 Uiso 1 2 d RS T P
C8 C 0.33503(13) 0.41722(9) 0.51377(12) 0.0195(3) Uani 1 1 d . . .
H8A H 0.3394 0.4625 0.4511 0.023 Uiso 1 1 calc R . .
H8B H 0.2898 0.3724 0.4741 0.023 Uiso 1 1 calc R . .

loop_
_atom_site_aniso_label
_atom_site_aniso_U_11
_atom_site_aniso_U_22
_atom_site_aniso_U_33
_atom_site_aniso_U_23
_atom_site_aniso_U_13
_atom_site_aniso_U_12
C1 0.0141(7) 0.0102(5) 0.0133(6) -0.0004(5) 0.0013(5) -0.0001(5)
N1 0.0100(6) 0.0151(5) 0.0152(5) 0.0045(4) -0.0005(4) 0.0006(4)
B3 0.0166(11) 0.0129(9) 0.0122(9) 0.000 -0.0005(8) 0.000
O2 0.0115(5) 0.0197(5) 0.0238(5) 0.0099(4) -0.0004(4) 0.0011(4)
B4 0.0201(8) 0.0157(7) 0.0134(6) -0.0034(5) -0.0020(6) -0.0011(6)
C3 0.0172(7) 0.0165(6) 0.0173(6) 0.0067(5) -0.0008(5) 0.0025(5)
B5 0.0209(8) 0.0151(7) 0.0148(7) -0.0032(5) 0.0048(6) 0.0005(6)
C4 0.0264(8) 0.0141(6) 0.0157(6) 0.0021(5) 0.0026(5) 0.0028(6)
B6 0.0145(11) 0.0146(10) 0.0132(9) 0.000 0.0038(8) 0.000
C5 0.0221(7) 0.0142(6) 0.0156(6) 0.0022(5) 0.0001(5) -0.0043(6)
B8 0.0226(13) 0.0215(11) 0.0128(9) 0.000 -0.0031(9) 0.000
C6 0.0125(7) 0.0153(6) 0.0172(6) 0.0030(5) 0.0023(5) -0.0019(5)
B9 0.0261(9) 0.0212(8) 0.0132(7) -0.0020(6) 0.0012(6) -0.0011(7)
C7 0.0218(8) 0.0169(6) 0.0161(6) 0.0018(5) 0.0049(5) -0.0001(6)
B10 0.0217(12) 0.0185(10) 0.0145(9) 0.000 0.0074(9) 0.000
C8 0.0224(8) 0.0202(7) 0.0157(6) 0.0022(5) -0.0008(5) -0.0011(6)

loop_
_atom_type_symbol
_atom_type_description
_atom_type_scat_dispersion_real
_atom_type_scat_dispersion_imag
_atom_type_scat_source
C C 0.0033 0.0016 'International Tables Vol C Tables 4.2.6.8 and 6.1.1.4'
H H 0.0000 0.0000 'International Tables Vol C Tables 4.2.6.8 and 6.1.1.4'
B B 0.0013 0.0007 'International Tables Vol C Tables 4.2.6.8 and 6.1.1.4'
N N 0.0061 0.0033 'International Tables Vol C Tables 4.2.6.8 and 6.1.1.4'
O O 0.0106 0.0060 'International Tables Vol C Tables 4.2.6.8 and 6.1.1.4'

loop_
_geom_angle_atom_site_label_1
_geom_angle_atom_site_label_2
_geom_angle_atom_site_label_3
_geom_angle
_geom_angle_site_symmetry_1
_geom_angle_site_symmetry_3
N1 C1 C1 110.63(7) . 8_565
N1 C1 B3 113.94(11) . .
N1 C1 B4 129.36(11) . .
N1 C1 B5 129.82(11) . .
N1 C1 B6 114.60(11) . .
B3 C1 C1 55.96(6) . 8_565
B3 C1 B6 105.70(10) . .
B4 C1 C1 107.29(7) . 8_565
B4 C1 B3 64.02(9) . .
B4 C1 B6 114.06(11) . .
B5 C1 C1 107.31(7) . 8_565
B5 C1 B3 114.17(11) . .
B5 C1 B4 64.26(9) . .
B5 C1 B6 63.87(9) . .
B6 C1 C1 56.09(6) . 8_565
C1 N1 O2 109.87(9) . .
C1 N1 C6 120.78(10) . .
O2 N1 C6 111.42(9) . .
C1 B3 C1 68.08(12) 8_565 .
C1 B3 H3 118.6(8) 8_565 .
C1 B3 H3 118.6(8) . .
C1 B3 B4 56.76(8) 8_565 8_565
C1 B3 B4 111.12(13) . 8_565
C1 B3 B4 111.12(13) 8_565 .
C1 B3 B4 56.76(8) . .
C1 B3 B8 105.19(12) . .
C1 B3 B8 105.18(12) 8_565 .
B4 B3 H3 122.2(3) 8_565 .
B4 B3 H3 122.2(3) . .
B4 B3 B4 108.50(14) 8_565 .
B8 B3 H3 126.3(11) . .
B8 B3 B4 59.48(8) . .
B8 B3 B4 59.47(8) . 8_565
N1 O2 C3 109.37(9) . .
C1 B4 B3 59.23(9) . .
C1 B4 H4 116.4(8) . .
C1 B4 B5 57.78(8) . .
C1 B4 B8 107.28(11) . .
C1 B4 B9 105.72(11) . .
B3 B4 H4 118.4(8) . .
B5 B4 B3 105.40(12) . .
B5 B4 H4 122.6(8) . .
B8 B4 B3 59.61(9) . .
B8 B4 H4 124.9(8) . .
B8 B4 B5 108.29(12) . .
B9 B4 B3 106.61(11) . .
B9 B4 H4 129.3(8) . .
B9 B4 B5 59.91(9) . .
B9 B4 B8 60.69(10) . .
O2 C3 H3A 110.1 . .
O2 C3 C4 108.05(10) . .
O2 C3 C8 107.13(10) . .
C4 C3 H3A 110.1 . .
C4 C3 C8 111.30(12) . .
C8 C3 H3A 110.1 . .
C1 B5 B4 57.96(8) . .
C1 B5 H5 116.8(7) . .
C1 B5 B6 59.55(9) . .
C1 B5 B9 105.82(11) . .
C1 B5 B10 107.11(11) . .
B4 B5 H5 122.9(8) . .
B4 B5 B6 105.81(11) . .
B6 B5 H5 118.3(8) . .
B9 B5 B4 59.86(9) . .
B9 B5 H5 129.0(7) . .
B9 B5 B6 106.61(11) . .
B10 B5 B4 108.08(12) . .
B10 B5 H5 124.7(8) . .
B10 B5 B6 59.31(10) . .
B10 B5 B9 60.58(11) . .
C3 C4 H4A 123.7 . .
C5 C4 C3 112.57(12) . .
C5 C4 H4A 123.7 . .
C1 B6 C1 67.82(12) 8_565 .
C1 B6 B5 110.81(14) 8_565 .
C1 B6 B5 56.58(8) 8_565 8_565
C1 B6 B5 110.82(14) . 8_565
C1 B6 B5 56.58(8) . .
C1 B6 H6 117.7(8) 8_565 .
C1 B6 H6 117.7(8) . .
C1 B6 B10 104.94(13) 8_565 .
C1 B6 B10 104.94(13) . .
B5 B6 B5 108.62(15) . 8_565
B5 B6 H6 122.6(3) 8_565 .
B5 B6 H6 122.6(3) . .
B10 B6 B5 59.57(8) . 8_565
B10 B6 B5 59.57(8) . .
B10 B6 H6 127.9(11) . .
C4 C5 H5A 123.4 . .
C4 C5 C6 113.25(12) . .
C6 C5 H5A 123.4 . .
B3 B8 H8 117.8(11) . .
B3 B8 B9 106.80(13) . .
B3 B8 B9 106.80(13) . 8_565
B4 B8 B3 60.92(8) 8_565 .
B4 B8 B3 60.92(8) . .
B4 B8 B4 110.85(15) 8_565 .
B4 B8 H8 119.1(4) . .
B4 B8 H8 119.1(4) 8_565 .
B4 B8 B9 107.82(14) . 8_565
B4 B8 B9 59.62(9) 8_565 8_565
B4 B8 B9 107.82(14) 8_565 .
B4 B8 B9 59.62(9) . .
B9 B8 H8 126.3(8) 8_565 .
B9 B8 H8 126.3(8) . .
B9 B8 B9 59.07(13) 8_565 .
N1 C6 C5 109.39(10) . .
N1 C6 H6A 111.1 . .
N1 C6 C7 104.42(10) . .
C5 C6 H6A 111.1 . .
C5 C6 C7 109.51(11) . .
C7 C6 H6A 111.1 . .
B4 B9 B5 60.23(9) . .
B4 B9 B8 59.70(9) . .
B4 B9 H9 119.9(8) . .
B4 B9 B10 107.62(11) . .
B5 B9 B8 107.77(11) . .
B5 B9 H9 121.1(8) . .
B5 B9 B10 59.61(9) . .
B8 B9 H9 121.5(8) . .
B9 B9 B4 109.01(7) 8_565 .
B9 B9 B5 108.98(7) 8_565 .
B9 B9 B8 60.46(6) 8_565 .
B9 B9 H9 122.0(8) 8_565 .
B9 B9 B10 60.38(7) 8_565 .
B10 B9 B8 107.46(11) . .
B10 B9 H9 123.6(8) . .
C6 C7 H7A 110.1 . .
C6 C7 H7B 110.1 . .
C6 C7 C8 107.91(11) . .
H7A C7 H7B 108.4 . .
C8 C7 H7A 110.1 . .
C8 C7 H7B 110.1 . .
B5 B10 B5 111.16(15) . 8_565
B5 B10 B9 108.21(14) . 8_565
B5 B10 B9 108.21(14) 8_565 .
B5 B10 B9 59.81(9) . .
B5 B10 B9 59.81(9) 8_565 8_565
B5 B10 H10 120.0(3) . .
B5 B10 H10 120.0(4) 8_565 .
B6 B10 B5 61.13(8) . 8_565
B6 B10 B5 61.13(8) . .
B6 B10 B9 107.43(13) . 8_565
B6 B10 B9 107.43(13) . .
B6 B10 H10 121.0(11) . .
B9 B10 B9 59.23(13) 8_565 .
B9 B10 H10 123.0(9) . .
B9 B10 H10 123.0(9) 8_565 .
C3 C8 C7 108.25(11) . .
C3 C8 H8A 110.0 . .
C3 C8 H8B 110.0 . .
C7 C8 H8A 110.0 . .
C7 C8 H8B 110.0 . .
H8A C8 H8B 108.4 . .

loop_
_geom_bond_atom_site_label_1
_geom_bond_atom_site_label_2
_geom_bond_distance
_geom_bond_site_symmetry_2
C1 C1 1.947(2) 8_565
C1 N1 1.3970(16) .
C1 B3 1.740(2) .
C1 B4 1.6932(19) .
C1 B5 1.6899(19) .
C1 B6 1.745(2) .
N1 O2 1.4707(14) .
N1 C6 1.5042(17) .
B3 C1 1.739(2) 8_565
B3 H3 1.09(2) .
B3 B4 1.8199(19) .
B3 B4 1.8199(19) 8_565
B3 B8 1.796(3) .
O2 C3 1.4796(15) .
B4 H4 1.085(16) .
B4 B5 1.799(2) .
B4 B8 1.794(2) .
B4 B9 1.792(2) .
C3 H3A 1.0000 .
C3 C4 1.5114(19) .
C3 C8 1.5423(19) .
B5 H5 1.109(15) .
B5 B6 1.818(2) .
B5 B9 1.793(2) .
B5 B10 1.790(2) .
C4 H4A 0.9500 .
C4 C5 1.338(2) .
B6 C1 1.745(2) 8_565
B6 B5 1.818(2) 8_565
B6 H6 1.11(2) .
B6 B10 1.785(3) .
C5 H5A 0.9500 .
C5 C6 1.5189(18) .
B8 B4 1.794(2) 8_565
B8 H8 1.13(2) .
B8 B9 1.812(3) 8_565
B8 B9 1.812(3) .
C6 H6A 1.0000 .
C6 C7 1.5473(18) .
B9 B9 1.786(3) 8_565
B9 H9 1.120(15) .
B9 B10 1.807(3) .
C7 H7A 0.9900 .
C7 H7B 0.9900 .
C7 C8 1.557(2) .
B10 B5 1.790(2) 8_565
B10 B9 1.807(3) 8_565
B10 H10 1.10(2) .
C8 H8A 0.9900 .
C8 H8B 0.9900 .

loop_
_geom_torsion_atom_site_label_1
_geom_torsion_atom_site_label_2
_geom_torsion_atom_site_label_3
_geom_torsion_atom_site_label_4
_geom_torsion
_geom_torsion_site_symmetry_1
_geom_torsion_site_symmetry_4
C1 C1 N1 O2 107.92(7) 8_565 .
C1 C1 N1 C6 -120.23(9) 8_565 .
C1 C1 B3 B4 -37.91(7) 8_565 8_565
C1 C1 B3 B4 -136.74(9) 8_565 .
C1 C1 B3 B8 -100.56(10) 8_565 .
C1 C1 B4 B3 36.49(8) 8_565 .
C1 C1 B4 B5 -101.29(7) 8_565 .
C1 C1 B4 B8 -0.19(12) 8_565 .
C1 C1 B4 B9 -63.76(10) 8_565 .
C1 C1 B5 B4 101.27(7) 8_565 .
C1 C1 B5 B6 -36.52(8) 8_565 .
C1 C1 B5 B9 63.74(10) 8_565 .
C1 C1 B5 B10 0.30(13) 8_565 .
C1 C1 B6 B5 136.80(10) 8_565 .
C1 C1 B6 B5 37.68(7) 8_565 8_565
C1 C1 B6 B10 100.33(10) 8_565 .
C1 N1 O2 C3 144.06(10) . .
C1 N1 C6 C5 -81.87(14) . .
C1 N1 C6 C7 161.00(11) . .
C1 B3 B4 C1 -42.96(10) 8_565 .
C1 B3 B4 B5 36.13(9) . .
C1 B3 B4 B5 -6.83(14) 8_565 .
C1 B3 B4 B8 95.63(13) 8_565 .
C1 B3 B4 B8 138.60(13) . .
C1 B3 B4 B9 55.75(14) 8_565 .
C1 B3 B4 B9 98.71(12) . .
C1 B3 B8 B4 -34.97(10) . .
C1 B3 B8 B4 34.97(10) 8_565 8_565
C1 B3 B8 B4 -105.87(13) 8_565 .
C1 B3 B8 B4 105.87(13) . 8_565
C1 B3 B8 B9 66.44(9) . 8_565
C1 B3 B8 B9 -66.45(9) 8_565 .
C1 B3 B8 B9 -4.46(12) 8_565 8_565
C1 B3 B8 B9 4.46(12) . .
C1 B4 B5 B6 37.01(9) . .
C1 B4 B5 B9 137.33(11) . .
C1 B4 B5 B10 99.26(11) . .
C1 B4 B8 B3 36.52(12) . .
C1 B4 B8 B4 0.3(2) . 8_565
C1 B4 B8 B9 -98.67(12) . .
C1 B4 B8 B9 -63.19(14) . 8_565
C1 B4 B9 B5 -36.56(10) . .
C1 B4 B9 B8 101.29(12) . .
C1 B4 B9 B9 64.93(9) . 8_565
C1 B4 B9 B10 0.98(14) . .
C1 B5 B6 C1 42.70(10) . 8_565
C1 B5 B6 B5 103.12(14) . 8_565
C1 B5 B6 B10 138.24(14) . .
C1 B5 B9 B4 36.66(10) . .
C1 B5 B9 B8 -0.81(13) . .
C1 B5 B9 B9 -64.88(9) . 8_565
C1 B5 B9 B10 -101.03(12) . .
C1 B5 B10 B5 -0.5(2) . 8_565
C1 B5 B10 B6 -36.93(12) . .
C1 B5 B10 B9 63.38(14) . 8_565
C1 B5 B10 B9 98.85(12) . .
C1 B6 B10 B5 -35.13(10) 8_565 8_565
C1 B6 B10 B5 35.12(10) . .
C1 B6 B10 B5 -105.66(12) . 8_565
C1 B6 B10 B5 105.65(12) 8_565 .
C1 B6 B10 B9 4.07(12) 8_565 8_565
C1 B6 B10 B9 66.46(9) 8_565 .
C1 B6 B10 B9 -66.46(9) . 8_565
C1 B6 B10 B9 -4.07(12) . .
N1 C1 B3 C1 -99.51(10) . 8_565
N1 C1 B3 B4 123.75(12) . .
N1 C1 B3 B4 -137.42(12) . 8_565
N1 C1 B3 B8 159.93(10) . .
N1 C1 B4 B3 -100.61(14) . .
N1 C1 B4 B5 121.60(15) . .
N1 C1 B4 B8 -137.30(14) . .
N1 C1 B4 B9 159.13(12) . .
N1 C1 B5 B4 -120.98(15) . .
N1 C1 B5 B6 101.23(15) . .
N1 C1 B5 B9 -158.50(13) . .
N1 C1 B5 B10 138.05(15) . .
N1 C1 B6 C1 99.16(10) . 8_565
N1 C1 B6 B5 136.84(12) . 8_565
N1 C1 B6 B5 -124.05(12) . .
N1 C1 B6 B10 -160.52(10) . .
N1 O2 C3 C4 -61.47(12) . .
N1 O2 C3 C8 58.55(12) . .
N1 C6 C7 C8 58.55(13) . .
B3 C1 N1 O2 168.75(9) . .
B3 C1 N1 C6 -59.39(14) . .
B3 C1 B4 B5 -137.78(11) . .
B3 C1 B4 B8 -36.68(12) . .
B3 C1 B4 B9 -100.25(12) . .
B3 C1 B5 B4 41.46(10) . .
B3 C1 B5 B6 -96.33(12) . .
B3 C1 B5 B9 3.93(14) . .
B3 C1 B5 B10 -59.52(15) . .
B3 C1 B6 C1 -27.17(11) . 8_565
B3 C1 B6 B5 109.62(11) . .
B3 C1 B6 B5 10.51(14) . 8_565
B3 C1 B6 B10 73.16(11) . .
B3 B4 B5 C1 -36.78(9) . .
B3 B4 B5 B6 0.23(13) . .
B3 B4 B5 B9 100.55(11) . .
B3 B4 B5 B10 62.47(13) . .
B3 B4 B8 B4 -36.20(15) . 8_565
B3 B4 B8 B9 -99.71(13) . 8_565
B3 B4 B8 B9 -135.19(13) . .
B3 B4 B9 B5 -98.48(12) . .
B3 B4 B9 B8 39.37(12) . .
B3 B4 B9 B9 3.01(12) . 8_565
B3 B4 B9 B10 -60.94(14) . .
B3 B8 B9 B4 -40.04(9) . .
B3 B8 B9 B5 -2.33(13) . .
B3 B8 B9 B9 99.85(9) . 8_565
B3 B8 B9 B10 60.54(12) . .
O2 N1 C6 C5 49.32(13) . .
O2 N1 C6 C7 -67.81(12) . .
O2 C3 C4 C5 58.38(14) . .
O2 C3 C8 C7 -64.41(13) . .
B4 C1 N1 O2 -116.06(13) . .
B4 C1 N1 C6 15.79(19) . .
B4 C1 B3 C1 136.74(9) . 8_565
B4 C1 B3 B4 98.83(14) . 8_565
B4 C1 B3 B8 36.18(9) . .
B4 C1 B5 B6 -137.79(11) . .
B4 C1 B5 B9 -37.53(10) . .
B4 C1 B5 B10 -100.97(13) . .
B4 C1 B6 C1 -95.28(10) . 8_565
B4 C1 B6 B5 -57.60(13) . 8_565
B4 C1 B6 B5 41.51(11) . .
B4 C1 B6 B10 5.05(13) . .
B4 B3 B4 C1 -103.59(14) 8_565 .
B4 B3 B4 B5 -67.46(16) 8_565 .
B4 B3 B4 B8 35.00(15) 8_565 .
B4 B3 B4 B9 -4.88(19) 8_565 .
B4 B3 B8 B4 140.84(17) . 8_565
B4 B3 B8 B4 -140.84(17) 8_565 .
B4 B3 B8 B9 -39.43(10) 8_565 8_565
B4 B3 B8 B9 -101.41(13) 8_565 .
B4 B3 B8 B9 39.43(10) . .
B4 B3 B8 B9 101.41(13) . 8_565
B4 B5 B6 C1 6.41(14) . 8_565
B4 B5 B6 C1 -36.29(9) . .
B4 B5 B6 B5 66.82(16) . 8_565
B4 B5 B6 B10 101.95(13) . .
B4 B5 B9 B8 -37.47(10) . .
B4 B5 B9 B9 -101.55(7) . 8_565
B4 B5 B9 B10 -137.69(11) . .
B4 B5 B10 B5 -61.59(18) . 8_565
B4 B5 B10 B6 -98.02(13) . .
B4 B5 B10 B9 2.28(14) . 8_565
B4 B5 B10 B9 37.76(10) . .
B4 B8 B9 B4 -104.18(15) 8_565 .
B4 B8 B9 B5 -66.47(13) 8_565 .
B4 B8 B9 B5 37.71(10) . .
B4 B8 B9 B9 35.71(7) 8_565 8_565
B4 B8 B9 B9 139.89(9) . 8_565
B4 B8 B9 B10 100.58(11) . .
B4 B8 B9 B10 -3.60(14) 8_565 .
B4 B9 B10 B5 -37.81(10) . .
B4 B9 B10 B5 66.56(13) . 8_565
B4 B9 B10 B6 2.00(13) . .
B4 B9 B10 B9 102.28(9) . 8_565
C3 C4 C5 C6 0.97(16) . .
B5 C1 N1 O2 -28.78(17) . .
B5 C1 N1 C6 103.07(16) . .
B5 C1 B3 C1 95.18(10) . 8_565
B5 C1 B3 B4 -41.56(11) . .
B5 C1 B3 B4 57.27(13) . 8_565
B5 C1 B3 B8 -5.38(13) . .
B5 C1 B4 B3 137.78(11) . .
B5 C1 B4 B8 101.10(13) . .
B5 C1 B4 B9 37.53(10) . .
B5 C1 B6 C1 -136.80(10) . 8_565
B5 C1 B6 B5 -99.11(15) . 8_565
B5 C1 B6 B10 -36.47(9) . .
B5 B4 B8 B3 97.49(13) . .
B5 B4 B8 B4 61.29(18) . 8_565
B5 B4 B8 B9 -2.22(14) . 8_565
B5 B4 B8 B9 -37.70(10) . .
B5 B4 B9 B8 137.85(12) . .
B5 B4 B9 B9 101.49(7) . 8_565
B5 B4 B9 B10 37.53(10) . .
B5 B6 B10 B5 -140.78(17) . 8_565
B5 B6 B10 B5 140.78(17) 8_565 .
B5 B6 B10 B9 -101.59(13) . 8_565
B5 B6 B10 B9 101.59(13) 8_565 .
B5 B6 B10 B9 39.19(10) 8_565 8_565
B5 B6 B10 B9 -39.19(10) . .
B5 B9 B10 B5 104.37(15) . 8_565
B5 B9 B10 B6 39.81(9) . .
B5 B9 B10 B9 140.09(9) . 8_565
C4 C3 C8 C7 53.50(14) . .
C4 C5 C6 N1 -55.24(14) . .
C4 C5 C6 C7 58.63(15) . .
B6 C1 N1 O2 46.81(13) . .
B6 C1 N1 C6 178.67(10) . .
B6 C1 B3 C1 27.22(11) . 8_565
B6 C1 B3 B4 -10.69(14) . 8_565
B6 C1 B3 B4 -109.52(11) . .
B6 C1 B3 B8 -73.34(11) . .
B6 C1 B4 B3 96.44(11) . .
B6 C1 B4 B5 -41.35(10) . .
B6 C1 B4 B8 59.75(15) . .
B6 C1 B4 B9 -3.82(14) . .
B6 C1 B5 B4 137.79(11) . .
B6 C1 B5 B9 100.26(12) . .
B6 C1 B5 B10 36.82(12) . .
B6 B5 B9 B4 98.94(12) . .
B6 B5 B9 B8 61.47(14) . .
B6 B5 B9 B9 -2.60(11) . 8_565
B6 B5 B9 B10 -38.75(12) . .
B6 B5 B10 B5 36.42(15) . 8_565
B6 B5 B10 B9 135.78(13) . .
B6 B5 B10 B9 100.30(13) . 8_565
C5 C6 C7 C8 -58.49(14) . .
B8 B3 B4 C1 -138.60(13) . .
B8 B3 B4 B5 -102.47(13) . .
B8 B3 B4 B9 -39.89(13) . .
B8 B4 B5 C1 -99.29(11) . .
B8 B4 B5 B6 -62.28(13) . .
B8 B4 B5 B9 38.04(10) . .
B8 B4 B5 B10 -0.03(14) . .
B8 B4 B9 B5 -137.85(12) . .
B8 B4 B9 B9 -36.36(8) . 8_565
B8 B4 B9 B10 -100.32(12) . .
B8 B9 B10 B5 3.63(14) . 8_565
B8 B9 B10 B5 -100.74(11) . .
B8 B9 B10 B6 -60.93(12) . .
B8 B9 B10 B9 39.35(12) . 8_565
C6 N1 O2 C3 7.49(12) . .
C6 C7 C8 C3 3.80(14) . .
B9 B4 B5 C1 -137.33(11) . .
B9 B4 B5 B6 -100.32(11) . .
B9 B4 B5 B10 -38.08(10) . .
B9 B4 B8 B3 135.19(13) . .
B9 B4 B8 B4 98.99(16) . 8_565
B9 B4 B8 B9 35.48(10) . 8_565
B9 B5 B6 C1 -98.89(11) . .
B9 B5 B6 C1 -56.19(14) . 8_565
B9 B5 B6 B5 4.22(19) . 8_565
B9 B5 B6 B10 39.34(13) . .
B9 B5 B10 B5 -99.35(16) . 8_565
B9 B5 B10 B6 -135.78(13) . .
B9 B5 B10 B9 -35.47(10) . 8_565
B9 B8 B9 B4 -139.89(9) 8_565 .
B9 B8 B9 B5 -102.18(9) 8_565 .
B9 B8 B9 B10 -39.31(12) 8_565 .
B9 B9 B10 B5 -35.72(7) 8_565 8_565
B9 B9 B10 B5 -140.09(9) 8_565 .
B9 B9 B10 B6 -100.28(9) 8_565 .
B10 B5 B6 C1 -95.54(13) . 8_565
B10 B5 B6 C1 -138.24(14) . .
B10 B5 B6 B5 -35.12(14) . 8_565
B10 B5 B9 B4 137.69(11) . .
B10 B5 B9 B8 100.22(12) . .
B10 B5 B9 B9 36.15(8) . 8_565
C8 C3 C4 C5 -58.98(14) . .
